data_7700230
loop_
_publ_author_name
'Braun, Christina A.'
'Martinek, Nicole'
'Zhou, Yuqiao'
'Ferguson, Michael J.'
'Rivard, Eric'

_publ_section_title
;
 Using boryl-substitution and improved Suzuki-Miyaura cross-coupling to
 access new phosphorescent tellurophenes.
;
_journal_issue 27
_journal_name_full 'Dalton transactions (Cambridge, England : 2003)'
_journal_page_first 10210
_journal_page_last 10219
_journal_paper_doi 10.1039/c9dt02095k
_journal_volume 48
_journal_year 2019
_chemical_formula_sum 'C28 H32 B2 O4 Te'
_chemical_formula_weight 581.75
_chemical_properties_physical Moisture-sensitive
_space_group_crystal_system triclinic
_space_group_IT_number 2
_space_group_name_Hall '-P 1'
_space_group_name_H-M_alt 'P -1'
_symmetry_space_group_name_Hall '-P 1'
_symmetry_space_group_name_H-M 'P -1'
_atom_sites_solution_hydrogens geom
_audit_block_doi 10.5517/ccdc.csd.cc228b6x
_audit_creation_method SHELXL-2017/1
_audit_update_record
;
2019-05-07 deposited with the CCDC.    2019-06-10 downloaded from the CCDC.
;
_cell_angle_alpha 86.3327(10)
_cell_angle_beta 77.7639(9)
_cell_angle_gamma 69.4855(11)
_cell_formula_units_Z 4
_cell_length_a 12.0209(3)
_cell_length_b 12.9608(3)
_cell_length_c 18.3885(4)
_cell_measurement_reflns_used 9736
_cell_measurement_temperature 173(2)
_cell_measurement_theta_max 73.81
_cell_measurement_theta_min 3.64
_cell_volume 2622.13(11)
_computing_cell_refinement 'Bruker SAINT'
_computing_data_collection 'Bruker APEX2'
_computing_data_reduction 'Bruker SAINT'
_computing_molecular_graphics 'Bruker SHELXTL'
_computing_publication_material 'Bruker SHELXTL'
_computing_structure_refinement 'SHELXL-2017/1 (Sheldrick, 2017)'
_computing_structure_solution 'SHELXT (version 2014/5)'
_diffrn_ambient_temperature 173(2)
_diffrn_measured_fraction_theta_full 0.965
_diffrn_measured_fraction_theta_max 0.954
_diffrn_measurement_device_type 'Bruker APEX-II CCD'
_diffrn_measurement_method '\f and \w scans'
_diffrn_radiation_type CuK\a
_diffrn_radiation_wavelength 1.54178
_diffrn_reflns_av_R_equivalents 0.0392
_diffrn_reflns_av_unetI/netI 0.0255
_diffrn_reflns_Laue_measured_fraction_full 0.965
_diffrn_reflns_Laue_measured_fraction_max 0.954
_diffrn_reflns_limit_h_max 14
_diffrn_reflns_limit_h_min -14
_diffrn_reflns_limit_k_max 15
_diffrn_reflns_limit_k_min -13
_diffrn_reflns_limit_l_max 22
_diffrn_reflns_limit_l_min -22
_diffrn_reflns_number 64505
_diffrn_reflns_point_group_measured_fraction_full 0.965
_diffrn_reflns_point_group_measured_fraction_max 0.954
_diffrn_reflns_theta_full 67.679
_diffrn_reflns_theta_max 74.132
_diffrn_reflns_theta_min 2.459
_exptl_absorpt_coefficient_mu 9.204
_exptl_absorpt_correction_T_max 0.5327
_exptl_absorpt_correction_T_min 0.2831
_exptl_absorpt_correction_type numerical
_exptl_absorpt_process_details 'SADABS (version 2016/2)'
_exptl_crystal_colour yellow
_exptl_crystal_density_diffrn 1.474
_exptl_crystal_description fragments
_exptl_crystal_F_000 1176
_exptl_crystal_recrystallization_method 'Re-crystallisation from solvent: Et2O'
_exptl_crystal_size_max 0.295
_exptl_crystal_size_mid 0.156
_exptl_crystal_size_min 0.143
_refine_diff_density_max 0.572
_refine_diff_density_min -0.433
_refine_diff_density_rms 0.060
_refine_ls_extinction_method none
_refine_ls_goodness_of_fit_ref 1.016
_refine_ls_hydrogen_treatment constr
_refine_ls_matrix_type full
_refine_ls_number_parameters 643
_refine_ls_number_reflns 10160
_refine_ls_number_restraints 0
_refine_ls_restrained_S_all 1.016
_refine_ls_R_factor_all 0.0255
_refine_ls_R_factor_gt 0.0220
_refine_ls_shift/su_max 0.004
_refine_ls_shift/su_mean 0.000
_refine_ls_structure_factor_coef Fsqd
_refine_ls_weighting_details 'w=1/[\s^2^(Fo^2^)+(0.0355P)^2^+0.6364P] where P=(Fo^2^+2Fc^2^)/3'
_refine_ls_weighting_scheme calc
_refine_ls_wR_factor_gt 0.0568
_refine_ls_wR_factor_ref 0.0597
_reflns_Friedel_coverage 0.000
_reflns_number_gt 9170
_reflns_number_total 10160
_reflns_threshold_expression 'I > 2\s(I)'
_cod_data_source_file c9dt02095k2.cif
_cod_data_source_block riv18a2
_cod_depositor_comments 'Adding full bibliography for 7700228--7700231.cif.'
_cod_database_code 7700230
_shelx_shelxl_version_number 2017/1
_shelx_space_group_comment
; 
The symmetry employed for this shelxl refinement is uniquely defined 
by the following loop, which should always be used as a source of 
symmetry information in preference to the above space-group names. 
They are only intended as comments. 
;
_shelx_estimated_absorpt_t_min 0.172
_shelx_estimated_absorpt_t_max 0.353

loop_
_space_group_symop_operation_xyz
'x, y, z'
'-x, -y, -z'

loop_
_atom_site_label
_atom_site_type_symbol
_atom_site_fract_x
_atom_site_fract_y
_atom_site_fract_z
_atom_site_U_iso_or_equiv
_atom_site_adp_type
_atom_site_occupancy
_atom_site_site_symmetry_order
_atom_site_calc_flag
_atom_site_refinement_flags_posn
_atom_site_refinement_flags_adp
Te1 Te 0.50535(2) 0.18230(2) 0.45602(2) 0.02825(4) Uani 1 1 d . .
O1 O 0.33650(12) 0.12472(12) 0.60521(7) 0.0308(3) Uani 1 1 d . .
O2 O 0.20702(12) 0.06054(11) 0.56094(7) 0.0296(3) Uani 1 1 d . .
O3 O 0.70734(13) 0.22273(12) 0.31173(7) 0.0322(3) Uani 1 1 d . .
O4 O 0.64184(13) 0.18383(13) 0.21166(7) 0.0344(3) Uani 1 1 d . .
C1 C 0.52802(17) 0.15330(16) 0.34374(10) 0.0285(4) Uani 1 1 d . .
C2 C 0.44931(17) 0.10410(15) 0.33147(10) 0.0280(4) Uani 1 1 d . .
C3 C 0.37163(16) 0.07704(15) 0.39524(10) 0.0273(4) Uani 1 1 d . .
C4 C 0.37649(16) 0.10873(15) 0.46410(10) 0.0274(3) Uani 1 1 d . .
C5 C 0.4405(2) 0.08136(18) 0.25319(11) 0.0363(4) Uani 1 1 d . .
H5A H 0.391013 0.150543 0.232581 0.044 Uiso 1 1 calc R U
H5B H 0.522846 0.057803 0.221381 0.044 Uiso 1 1 calc R U
C6 C 0.3850(2) -0.00640(19) 0.24981(12) 0.0407(5) Uani 1 1 d . .
H6A H 0.443908 -0.079553 0.258120 0.049 Uiso 1 1 calc R U
H6B H 0.367358 -0.007194 0.199698 0.049 Uiso 1 1 calc R U
C7 C 0.2686(2) 0.0146(2) 0.30809(12) 0.0416(5) Uani 1 1 d . .
H7A H 0.232347 -0.041698 0.302969 0.050 Uiso 1 1 calc R U
H7B H 0.209593 0.087823 0.299973 0.050 Uiso 1 1 calc R U
C8 C 0.29394(19) 0.01051(18) 0.38628(11) 0.0350(4) Uani 1 1 d . .
H8A H 0.215752 0.038435 0.422223 0.042 Uiso 1 1 calc R U
H8B H 0.335120 -0.067185 0.398676 0.042 Uiso 1 1 calc R U
C11 C 0.25270(17) 0.10747(16) 0.66440(10) 0.0291(4) Uani 1 1 d . .
C12 C 0.17519(17) 0.06851(15) 0.63777(10) 0.0285(4) Uani 1 1 d . .
C13 C 0.08120(18) 0.04652(17) 0.68528(11) 0.0336(4) Uani 1 1 d . .
H13 H 0.028014 0.019269 0.667477 0.040 Uiso 1 1 calc R U
C14 C 0.06800(19) 0.06634(17) 0.76103(11) 0.0353(4) Uani 1 1 d . .
H14 H 0.003906 0.051971 0.795137 0.042 Uiso 1 1 calc R U
C15 C 0.14454(19) 0.10616(17) 0.78871(11) 0.0341(4) Uani 1 1 d . .
C16 C 0.23998(18) 0.12734(17) 0.73847(11) 0.0338(4) Uani 1 1 d . .
H16 H 0.293870 0.154593 0.755468 0.041 Uiso 1 1 calc R U
C17 C 0.1273(2) 0.13142(19) 0.87183(11) 0.0423(5) Uani 1 1 d . .
C18 C 0.2437(3) 0.0661(2) 0.89937(13) 0.0596(7) Uani 1 1 d . .
H18A H 0.310686 0.088346 0.871729 0.089 Uiso 1 1 calc R U
H18B H 0.262807 -0.012806 0.891449 0.089 Uiso 1 1 calc R U
H18C H 0.232033 0.081011 0.952551 0.089 Uiso 1 1 calc R U
C19 C 0.0214(3) 0.1013(2) 0.91896(13) 0.0576(7) Uani 1 1 d . .
H19A H 0.014999 0.115713 0.971627 0.086 Uiso 1 1 calc R U
H19B H 0.035902 0.023045 0.911685 0.086 Uiso 1 1 calc R U
H19C H -0.054241 0.145923 0.903602 0.086 Uiso 1 1 calc R U
C20 C 0.1004(2) 0.2553(2) 0.88139(13) 0.0469(5) Uani 1 1 d . .
H20A H 0.168264 0.275193 0.852605 0.070 Uiso 1 1 calc R U
H20B H 0.089447 0.272448 0.934131 0.070 Uiso 1 1 calc R U
H20C H 0.026135 0.297186 0.863548 0.070 Uiso 1 1 calc R U
C21 C 0.77875(18) 0.24246(16) 0.24676(10) 0.0295(4) Uani 1 1 d . .
C22 C 0.73880(18) 0.21937(17) 0.18680(11) 0.0318(4) Uani 1 1 d . .
C23 C 0.7942(2) 0.2329(2) 0.11493(11) 0.0407(5) Uani 1 1 d . .
H23 H 0.767555 0.216981 0.073269 0.049 Uiso 1 1 calc R U
C24 C 0.8910(2) 0.2710(2) 0.10625(11) 0.0398(5) Uani 1 1 d . .
H24 H 0.930547 0.281323 0.057288 0.048 Uiso 1 1 calc R U
C25 C 0.93251(19) 0.29475(19) 0.16643(11) 0.0358(4) Uani 1 1 d . .
C26 C 0.87495(19) 0.27931(18) 0.23877(11) 0.0343(4) Uani 1 1 d . .
H26 H 0.901435 0.293802 0.280916 0.041 Uiso 1 1 calc R U
C27 C 1.0431(2) 0.3316(3) 0.15206(12) 0.0503(6) Uani 1 1 d . .
C28 C 1.0588(4) 0.3761(5) 0.22173(17) 0.115(2) Uani 1 1 d . .
H28A H 0.984989 0.437330 0.241987 0.173 Uiso 1 1 calc R U
H28B H 1.127785 0.402133 0.209684 0.173 Uiso 1 1 calc R U
H28C H 1.073775 0.317536 0.258718 0.173 Uiso 1 1 calc R U
C29 C 1.1562(3) 0.2275(3) 0.1250(2) 0.0810(11) Uani 1 1 d . .
H29A H 1.230010 0.245795 0.119433 0.122 Uiso 1 1 calc R U
H29B H 1.151338 0.202415 0.076995 0.122 Uiso 1 1 calc R U
H29C H 1.158313 0.168789 0.161613 0.122 Uiso 1 1 calc R U
C30 C 1.0355(4) 0.4175(3) 0.09174(18) 0.0777(11) Uani 1 1 d . .
H30A H 0.965513 0.483980 0.108329 0.116 Uiso 1 1 calc R U
H30B H 1.026220 0.388383 0.046348 0.116 Uiso 1 1 calc R U
H30C H 1.109846 0.435648 0.081492 0.116 Uiso 1 1 calc R U
B1 B 0.30654(19) 0.09563(18) 0.54220(11) 0.0284(4) Uani 1 1 d . .
B2 B 0.6238(2) 0.18626(18) 0.28894(12) 0.0292(4) Uani 1 1 d . .
Te2 Te 0.05737(2) 0.39473(2) 0.61937(2) 0.02818(4) Uani 1 1 d . .
O5 O -0.13895(13) 0.37059(12) 0.77179(8) 0.0339(3) Uani 1 1 d . .
O6 O -0.22573(13) 0.25763(12) 0.73268(7) 0.0330(3) Uani 1 1 d . .
O7 O 0.23463(12) 0.45179(11) 0.47262(7) 0.0285(3) Uani 1 1 d . .
O8 O 0.21444(12) 0.35910(11) 0.37658(7) 0.0287(3) Uani 1 1 d . .
C31 C 0.08418(17) 0.35042(15) 0.50945(10) 0.0278(4) Uani 1 1 d . .
C32 C 0.00876(17) 0.29513(15) 0.50130(10) 0.0279(4) Uani 1 1 d . .
C33 C -0.07076(16) 0.27575(15) 0.56691(10) 0.0274(4) Uani 1 1 d . .
C34 C -0.06852(16) 0.31676(16) 0.63355(10) 0.0281(4) Uani 1 1 d . .
C35 C 0.0052(2) 0.25954(18) 0.42508(11) 0.0368(4) Uani 1 1 d . .
H35A H 0.089123 0.230188 0.395685 0.044 Uiso 1 1 calc R U
H35B H -0.040264 0.324740 0.398930 0.044 Uiso 1 1 calc R U
C36 C -0.0534(2) 0.17246(19) 0.42853(12) 0.0390(4) Uani 1 1 d . .
H36A H 0.001865 0.101305 0.443276 0.047 Uiso 1 1 calc R U
H36B H -0.067107 0.162568 0.378615 0.047 Uiso 1 1 calc R U
C37 C -0.1736(2) 0.2053(2) 0.48406(12) 0.0390(4) Uani 1 1 d . .
H37A H -0.213623 0.150770 0.482328 0.047 Uiso 1 1 calc R U
H37B H -0.227668 0.278102 0.470847 0.047 Uiso 1 1 calc R U
C38 C -0.15204(19) 0.21063(18) 0.56242(11) 0.0352(4) Uani 1 1 d . .
H38A H -0.231173 0.244670 0.596455 0.042 Uiso 1 1 calc R U
H38B H -0.114854 0.134727 0.579653 0.042 Uiso 1 1 calc R U
C41 C -0.22211(18) 0.35161(17) 0.83048(11) 0.0322(4) Uani 1 1 d . .
C42 C -0.27404(17) 0.28375(17) 0.80696(10) 0.0300(4) Uani 1 1 d . .
C43 C -0.36163(19) 0.25162(19) 0.85371(11) 0.0348(4) Uani 1 1 d . .
H43 H -0.395829 0.204250 0.836541 0.042 Uiso 1 1 calc R U
C44 C -0.39898(18) 0.29114(18) 0.92778(11) 0.0347(4) Uani 1 1 d . .
C45 C -0.3451(2) 0.3591(2) 0.95049(12) 0.0405(5) Uani 1 1 d . .
H45 H -0.369872 0.385229 1.000507 0.049 Uiso 1 1 calc R U
C46 C -0.2555(2) 0.3905(2) 0.90242(12) 0.0419(5) Uani 1 1 d . .
H46 H -0.219459 0.436835 0.918940 0.050 Uiso 1 1 calc R U
C47 C -0.4995(2) 0.2591(2) 0.98051(12) 0.0425(5) Uani 1 1 d . .
C48 C -0.5240(2) 0.3033(3) 1.05976(13) 0.0575(7) Uani 1 1 d . .
H48A H -0.587863 0.280573 1.091309 0.086 Uiso 1 1 calc R U
H48B H -0.550188 0.383911 1.059009 0.086 Uiso 1 1 calc R U
H48C H -0.449673 0.273677 1.079687 0.086 Uiso 1 1 calc R U
C49 C -0.4617(4) 0.1348(3) 0.98421(19) 0.0785(10) Uani 1 1 d . .
H49A H -0.521373 0.114353 1.021688 0.118 Uiso 1 1 calc R U
H49B H -0.381961 0.104342 0.997821 0.118 Uiso 1 1 calc R U
H49C H -0.457221 0.105229 0.935526 0.118 Uiso 1 1 calc R U
C50 C -0.6163(3) 0.3078(4) 0.95157(16) 0.0777(11) Uani 1 1 d . .
H50A H -0.681564 0.290249 0.985819 0.117 Uiso 1 1 calc R U
H50B H -0.604930 0.276518 0.902264 0.117 Uiso 1 1 calc R U
H50C H -0.637860 0.387912 0.947968 0.117 Uiso 1 1 calc R U
C51 C 0.31267(16) 0.46414(15) 0.40848(10) 0.0260(3) Uani 1 1 d . .
C52 C 0.29956(16) 0.40916(15) 0.35019(10) 0.0260(3) Uani 1 1 d . .
C53 C 0.36735(18) 0.40805(16) 0.27983(10) 0.0314(4) Uani 1 1 d . .
H53 H 0.357454 0.372197 0.239424 0.038 Uiso 1 1 calc R U
C54 C 0.45185(17) 0.46230(17) 0.27038(10) 0.0309(4) Uani 1 1 d . .
H54 H 0.500140 0.462558 0.222287 0.037 Uiso 1 1 calc R U
C55 C 0.46799(17) 0.51606(16) 0.32885(10) 0.0283(4) Uani 1 1 d . .
C56 C 0.39481(17) 0.51722(16) 0.39996(10) 0.0299(4) Uani 1 1 d . .
H56 H 0.402386 0.553863 0.440792 0.036 Uiso 1 1 calc R U
C57 C 0.56371(18) 0.57130(18) 0.31967(11) 0.0343(4) Uani 1 1 d . .
C58 C 0.6528(2) 0.5141(2) 0.37095(13) 0.0480(6) Uani 1 1 d . .
H58A H 0.686929 0.434836 0.359999 0.072 Uiso 1 1 calc R U
H58B H 0.609825 0.526489 0.422989 0.072 Uiso 1 1 calc R U
H58C H 0.718412 0.544566 0.362515 0.072 Uiso 1 1 calc R U
C59 C 0.6357(2) 0.5634(2) 0.23962(12) 0.0442(5) Uani 1 1 d . .
H59A H 0.677790 0.485800 0.225093 0.066 Uiso 1 1 calc R U
H59B H 0.695210 0.600227 0.236318 0.066 Uiso 1 1 calc R U
H59C H 0.580051 0.599285 0.206195 0.066 Uiso 1 1 calc R U
C60 C 0.5015(2) 0.6938(2) 0.34147(14) 0.0464(5) Uani 1 1 d . .
H60A H 0.443797 0.729894 0.309315 0.070 Uiso 1 1 calc R U
H60B H 0.562810 0.729118 0.335537 0.070 Uiso 1 1 calc R U
H60C H 0.458196 0.700560 0.393465 0.070 Uiso 1 1 calc R U
B3 B -0.14364(19) 0.31330(18) 0.71150(12) 0.0293(4) Uani 1 1 d . .
B4 B 0.17638(19) 0.38591(17) 0.45189(12) 0.0272(4) Uani 1 1 d . .

loop_
_atom_site_aniso_label
_atom_site_aniso_U_11
_atom_site_aniso_U_22
_atom_site_aniso_U_33
_atom_site_aniso_U_23
_atom_site_aniso_U_13
_atom_site_aniso_U_12
Te1 0.02907(7) 0.03100(7) 0.02513(6) 0.00259(4) -0.00426(4) -0.01201(5)
O1 0.0289(7) 0.0369(7) 0.0264(6) 0.0011(5) -0.0013(5) -0.0138(5)
O2 0.0283(6) 0.0350(7) 0.0243(6) -0.0001(5) -0.0012(5) -0.0117(5)
O3 0.0352(7) 0.0411(8) 0.0229(6) 0.0031(5) -0.0012(5) -0.0196(6)
O4 0.0343(7) 0.0464(8) 0.0264(7) 0.0001(5) -0.0009(5) -0.0218(6)
C1 0.0289(9) 0.0304(9) 0.0241(8) 0.0022(6) -0.0022(7) -0.0098(7)
C2 0.0288(9) 0.0274(9) 0.0249(8) 0.0017(6) -0.0013(7) -0.0088(7)
C3 0.0250(8) 0.0270(9) 0.0285(9) 0.0027(6) -0.0041(7) -0.0085(7)
C4 0.0242(8) 0.0292(9) 0.0266(9) 0.0042(6) -0.0021(7) -0.0089(7)
C5 0.0440(11) 0.0424(11) 0.0259(9) -0.0002(7) -0.0015(8) -0.0219(9)
C6 0.0517(13) 0.0435(12) 0.0318(10) -0.0044(8) -0.0024(9) -0.0251(10)
C7 0.0450(12) 0.0533(13) 0.0349(11) 0.0003(9) -0.0075(9) -0.0276(10)
C8 0.0361(10) 0.0426(11) 0.0299(9) 0.0024(8) -0.0024(8) -0.0207(8)
C11 0.0270(9) 0.0288(9) 0.0271(9) 0.0021(7) 0.0002(7) -0.0078(7)
C12 0.0298(9) 0.0263(9) 0.0258(9) 0.0004(6) -0.0014(7) -0.0076(7)
C13 0.0331(10) 0.0353(10) 0.0322(10) -0.0019(7) -0.0013(8) -0.0143(8)
C14 0.0376(10) 0.0348(10) 0.0294(10) 0.0010(7) 0.0051(8) -0.0144(8)
C15 0.0400(11) 0.0321(10) 0.0245(9) 0.0001(7) -0.0007(8) -0.0088(8)
C16 0.0352(10) 0.0379(11) 0.0279(9) -0.0015(7) -0.0030(8) -0.0136(8)
C17 0.0533(13) 0.0419(12) 0.0253(10) -0.0037(8) 0.0007(9) -0.0128(10)
C18 0.0740(18) 0.0606(16) 0.0310(11) -0.0046(10) -0.0155(11) -0.0033(13)
C19 0.0819(19) 0.0586(16) 0.0286(11) -0.0037(10) 0.0107(11) -0.0316(14)
C20 0.0544(14) 0.0460(13) 0.0366(11) -0.0106(9) -0.0001(10) -0.0161(10)
C21 0.0317(9) 0.0333(10) 0.0233(8) 0.0017(7) -0.0001(7) -0.0143(7)
C22 0.0327(9) 0.0385(11) 0.0264(9) 0.0006(7) -0.0020(7) -0.0174(8)
C23 0.0428(11) 0.0621(14) 0.0240(9) -0.0021(8) -0.0019(8) -0.0289(10)
C24 0.0438(12) 0.0578(14) 0.0233(9) -0.0025(8) 0.0032(8) -0.0296(10)
C25 0.0378(11) 0.0448(12) 0.0284(9) -0.0027(8) 0.0014(8) -0.0227(9)
C26 0.0392(10) 0.0434(11) 0.0248(9) -0.0006(7) -0.0031(8) -0.0218(9)
C27 0.0585(15) 0.0816(19) 0.0294(10) -0.0011(10) 0.0006(10) -0.0520(14)
C28 0.150(4) 0.226(6) 0.0414(15) -0.020(2) 0.0081(19) -0.164(4)
C29 0.0468(16) 0.125(3) 0.076(2) 0.008(2) -0.0016(15) -0.0427(19)
C30 0.115(3) 0.091(3) 0.0618(18) 0.0114(16) -0.0111(18) -0.083(2)
B1 0.0259(9) 0.0301(10) 0.0254(9) 0.0026(7) -0.0005(7) -0.0083(8)
B2 0.0304(10) 0.0296(10) 0.0270(10) 0.0018(7) -0.0019(8) -0.0123(8)
Te2 0.02726(6) 0.03100(7) 0.02811(6) 0.00067(4) -0.00231(4) -0.01430(5)
O5 0.0339(7) 0.0414(8) 0.0307(7) -0.0001(5) 0.0006(5) -0.0223(6)
O6 0.0347(7) 0.0428(8) 0.0258(6) 0.0008(5) -0.0013(5) -0.0216(6)
O7 0.0301(6) 0.0313(7) 0.0250(6) -0.0006(5) 0.0018(5) -0.0158(5)
O8 0.0272(6) 0.0310(7) 0.0299(6) 0.0018(5) -0.0022(5) -0.0147(5)
C31 0.0265(9) 0.0269(9) 0.0285(9) -0.0003(6) -0.0009(7) -0.0101(7)
C32 0.0276(9) 0.0258(9) 0.0278(9) -0.0001(6) -0.0001(7) -0.0094(7)
C33 0.0243(8) 0.0261(9) 0.0318(9) 0.0028(7) -0.0038(7) -0.0102(7)
C34 0.0244(8) 0.0301(9) 0.0308(9) 0.0036(7) -0.0025(7) -0.0130(7)
C35 0.0461(12) 0.0399(11) 0.0292(9) -0.0016(8) -0.0018(8) -0.0240(9)
C36 0.0463(12) 0.0413(12) 0.0351(10) -0.0034(8) -0.0039(9) -0.0242(9)
C37 0.0405(11) 0.0481(12) 0.0368(11) 0.0026(8) -0.0094(9) -0.0251(9)
C38 0.0338(10) 0.0420(11) 0.0352(10) 0.0042(8) -0.0039(8) -0.0224(8)
C41 0.0313(9) 0.0371(10) 0.0295(9) 0.0023(7) -0.0001(7) -0.0172(8)
C42 0.0286(9) 0.0365(10) 0.0262(9) 0.0024(7) -0.0026(7) -0.0149(7)
C43 0.0349(10) 0.0458(12) 0.0301(9) 0.0045(8) -0.0031(8) -0.0245(9)
C44 0.0325(10) 0.0428(11) 0.0302(10) 0.0057(8) -0.0017(8) -0.0183(8)
C45 0.0443(12) 0.0508(13) 0.0281(9) -0.0027(8) 0.0023(8) -0.0235(10)
C46 0.0479(12) 0.0506(13) 0.0339(10) -0.0053(9) 0.0013(9) -0.0299(10)
C47 0.0413(12) 0.0597(14) 0.0304(10) 0.0085(9) -0.0010(8) -0.0273(10)
C48 0.0494(14) 0.096(2) 0.0328(11) 0.0035(12) 0.0027(10) -0.0383(14)
C49 0.105(3) 0.066(2) 0.0641(19) 0.0123(15) 0.0169(18) -0.0505(19)
C50 0.0454(15) 0.154(4) 0.0443(14) 0.0320(18) -0.0107(12) -0.0523(19)
C51 0.0257(8) 0.0277(9) 0.0225(8) 0.0034(6) 0.0000(6) -0.0100(7)
C52 0.0244(8) 0.0251(9) 0.0282(9) 0.0037(6) -0.0043(7) -0.0095(7)
C53 0.0352(10) 0.0353(10) 0.0249(9) -0.0009(7) -0.0035(7) -0.0150(8)
C54 0.0307(9) 0.0367(10) 0.0242(8) 0.0034(7) -0.0006(7) -0.0136(8)
C55 0.0272(9) 0.0299(9) 0.0274(9) 0.0051(7) -0.0030(7) -0.0118(7)
C56 0.0313(9) 0.0333(10) 0.0272(9) 0.0004(7) -0.0029(7) -0.0158(7)
C57 0.0300(9) 0.0434(11) 0.0334(10) 0.0068(8) -0.0049(8) -0.0195(8)
C58 0.0362(11) 0.0727(17) 0.0446(12) 0.0127(11) -0.0132(9) -0.0297(11)
C59 0.0395(11) 0.0581(14) 0.0380(11) 0.0106(9) 0.0015(9) -0.0275(10)
C60 0.0471(13) 0.0464(13) 0.0530(13) 0.0011(10) -0.0034(10) -0.0291(10)
B3 0.0260(10) 0.0332(11) 0.0286(10) 0.0030(8) -0.0026(8) -0.0122(8)
B4 0.0247(9) 0.0248(10) 0.0308(10) 0.0023(7) -0.0014(7) -0.0098(7)

loop_
_atom_type_symbol
_atom_type_description
_atom_type_scat_dispersion_real
_atom_type_scat_dispersion_imag
_atom_type_scat_source
C C 0.0181 0.0091 'International Tables Vol C Tables 4.2.6.8 and 6.1.1.4'
H H 0.0000 0.0000 'International Tables Vol C Tables 4.2.6.8 and 6.1.1.4'
B B 0.0090 0.0039 'International Tables Vol C Tables 4.2.6.8 and 6.1.1.4'
O O 0.0492 0.0322 'International Tables Vol C Tables 4.2.6.8 and 6.1.1.4'
Te Te -0.1759 6.3531 'International Tables Vol C Tables 4.2.6.8 and 6.1.1.4'

loop_
_geom_angle_atom_site_label_1
_geom_angle_atom_site_label_2
_geom_angle_atom_site_label_3
_geom_angle
C4 Te1 C1 82.56(7)
C11 O1 B1 104.98(15)
C12 O2 B1 104.72(15)
C21 O3 B2 105.26(15)
C22 O4 B2 104.98(15)
C2 C1 B2 130.25(17)
C2 C1 Te1 110.70(13)
B2 C1 Te1 119.05(14)
C1 C2 C3 118.13(17)
C1 C2 C5 121.51(17)
C3 C2 C5 120.34(17)
C4 C3 C2 117.34(17)
C4 C3 C8 121.79(17)
C2 C3 C8 120.77(17)
C3 C4 B1 131.26(18)
C3 C4 Te1 111.17(13)
B1 C4 Te1 117.55(14)
C6 C5 C2 113.43(17)
C5 C6 C7 111.33(18)
C6 C7 C8 110.63(18)
C3 C8 C7 113.60(17)
C16 C11 O1 128.28(19)
C16 C11 C12 122.43(18)
O1 C11 C12 109.25(16)
C13 C12 O2 129.23(18)
C13 C12 C11 121.18(18)
O2 C12 C11 109.56(16)
C12 C13 C14 116.64(19)
C15 C14 C13 122.95(19)
C14 C15 C16 118.82(18)
C14 C15 C17 122.84(19)
C16 C15 C17 118.3(2)
C11 C16 C15 117.97(19)
C18 C17 C20 109.4(2)
C18 C17 C19 109.0(2)
C20 C17 C19 108.67(19)
C18 C17 C15 109.54(18)
C20 C17 C15 108.63(18)
C19 C17 C15 111.6(2)
C26 C21 C22 122.65(17)
C26 C21 O3 128.34(17)
C22 C21 O3 109.02(17)
C23 C22 C21 120.93(19)
C23 C22 O4 129.32(18)
C21 C22 O4 109.75(16)
C22 C23 C24 116.87(19)
C23 C24 C25 122.88(18)
C24 C25 C26 118.89(19)
C24 C25 C27 119.61(18)
C26 C25 C27 121.44(19)
C21 C26 C25 117.78(18)
C28 C27 C30 109.4(3)
C28 C27 C25 112.03(19)
C30 C27 C25 111.4(2)
C28 C27 C29 108.6(3)
C30 C27 C29 108.5(3)
C25 C27 C29 106.7(2)
O1 B1 O2 111.48(16)
O1 B1 C4 120.64(18)
O2 B1 C4 127.83(18)
O4 B2 O3 110.99(16)
O4 B2 C1 126.37(18)
O3 B2 C1 122.64(17)
C34 Te2 C31 82.67(7)
C41 O5 B3 105.18(15)
C42 O6 B3 105.13(15)
C51 O7 B4 105.19(14)
C52 O8 B4 105.07(14)
C32 C31 B4 131.18(17)
C32 C31 Te2 110.66(13)
B4 C31 Te2 118.11(13)
C31 C32 C33 118.11(17)
C31 C32 C35 121.10(17)
C33 C32 C35 120.74(17)
C34 C33 C32 117.63(17)
C34 C33 C38 121.52(17)
C32 C33 C38 120.84(17)
C33 C34 B3 130.17(17)
C33 C34 Te2 110.90(13)
B3 C34 Te2 118.92(14)
C32 C35 C36 113.02(17)
C35 C36 C37 110.95(18)
C36 C37 C38 109.88(17)
C33 C38 C37 113.21(16)
C46 C41 C42 121.14(18)
C46 C41 O5 129.50(19)
C42 C41 O5 109.36(17)
C41 C42 C43 122.25(18)
C41 C42 O6 109.51(16)
C43 C42 O6 128.23(18)
C42 C43 C44 118.03(19)
C45 C44 C43 118.81(18)
C45 C44 C47 122.17(19)
C43 C44 C47 119.01(19)
C44 C45 C46 122.5(2)
C41 C46 C45 117.3(2)
C49 C47 C50 110.6(3)
C49 C47 C48 107.9(2)
C50 C47 C48 107.7(2)
C49 C47 C44 109.4(2)
C50 C47 C44 108.88(18)
C48 C47 C44 112.31(19)
C56 C51 O7 128.31(17)
C56 C51 C52 122.54(17)
O7 C51 C52 109.12(16)
C53 C52 O8 129.70(17)
C53 C52 C51 121.06(17)
O8 C52 C51 109.22(15)
C52 C53 C54 116.91(17)
C55 C54 C53 122.73(17)
C54 C55 C56 118.59(17)
C54 C55 C57 123.01(17)
C56 C55 C57 118.38(17)
C51 C56 C55 118.14(17)
C59 C57 C55 112.33(17)
C59 C57 C60 108.22(18)
C55 C57 C60 109.53(17)
C59 C57 C58 108.48(18)
C55 C57 C58 108.69(16)
C60 C57 C58 109.54(19)
O5 B3 O6 110.80(16)
O5 B3 C34 122.23(17)
O6 B3 C34 126.95(18)
O8 B4 O7 111.39(16)
O8 B4 C31 127.77(18)
O7 B4 C31 120.83(17)

loop_
_geom_bond_atom_site_label_1
_geom_bond_atom_site_label_2
_geom_bond_distance
Te1 C4 2.0617(19)
Te1 C1 2.0657(18)
O1 C11 1.383(2)
O1 B1 1.394(3)
O2 C12 1.384(2)
O2 B1 1.394(2)
O3 C21 1.382(2)
O3 B2 1.394(3)
O4 C22 1.380(2)
O4 B2 1.392(2)
C1 C2 1.373(3)
C1 B2 1.524(3)
C2 C3 1.443(2)
C2 C5 1.520(3)
C3 C4 1.375(3)
C3 C8 1.514(3)
C4 B1 1.535(3)
C5 C6 1.517(3)
C6 C7 1.522(3)
C7 C8 1.526(3)
C11 C16 1.369(3)
C11 C12 1.385(3)
C12 C13 1.377(3)
C13 C14 1.398(3)
C14 C15 1.392(3)
C15 C16 1.409(3)
C15 C17 1.539(3)
C17 C18 1.531(4)
C17 C20 1.536(3)
C17 C19 1.537(3)
C21 C26 1.376(3)
C21 C22 1.380(3)
C22 C23 1.379(3)
C23 C24 1.392(3)
C24 C25 1.398(3)
C25 C26 1.400(3)
C25 C27 1.531(3)
C27 C28 1.511(3)
C27 C30 1.514(4)
C27 C29 1.559(5)
Te2 C34 2.0615(18)
Te2 C31 2.0644(19)
O5 C41 1.380(2)
O5 B3 1.395(3)
O6 C42 1.379(2)
O6 B3 1.395(2)
O7 C51 1.382(2)
O7 B4 1.392(2)
O8 C52 1.385(2)
O8 B4 1.389(2)
C31 C32 1.373(3)
C31 B4 1.536(3)
C32 C33 1.440(2)
C32 C35 1.517(3)
C33 C34 1.376(3)
C33 C38 1.515(3)
C34 B3 1.531(3)
C35 C36 1.518(3)
C36 C37 1.520(3)
C37 C38 1.527(3)
C41 C46 1.372(3)
C41 C42 1.378(3)
C42 C43 1.378(3)
C43 C44 1.410(3)
C44 C45 1.390(3)
C44 C47 1.541(3)
C45 C46 1.401(3)
C47 C49 1.515(4)
C47 C50 1.519(4)
C47 C48 1.531(3)
C51 C56 1.367(3)
C51 C52 1.389(3)
C52 C53 1.373(3)
C53 C54 1.402(3)
C54 C55 1.399(3)
C55 C56 1.411(2)
C55 C57 1.531(3)
C57 C59 1.531(3)
C57 C60 1.538(3)
C57 C58 1.539(3)

loop_
_geom_torsion_atom_site_label_1
_geom_torsion_atom_site_label_2
_geom_torsion_atom_site_label_3
_geom_torsion_atom_site_label_4
_geom_torsion
C4 Te1 C1 C2 0.89(14)
C4 Te1 C1 B2 -178.75(16)
B2 C1 C2 C3 176.83(19)
Te1 C1 C2 C3 -2.8(2)
B2 C1 C2 C5 -5.0(3)
Te1 C1 C2 C5 175.45(15)
C1 C2 C3 C4 3.9(3)
C5 C2 C3 C4 -174.29(18)
C1 C2 C3 C8 -172.53(18)
C5 C2 C3 C8 9.2(3)
C2 C3 C4 B1 178.85(18)
C8 C3 C4 B1 -4.7(3)
C2 C3 C4 Te1 -2.9(2)
C8 C3 C4 Te1 173.53(14)
C1 Te1 C4 C3 1.09(14)
C1 Te1 C4 B1 179.61(15)
C1 C2 C5 C6 159.65(19)
C3 C2 C5 C6 -22.2(3)
C2 C5 C6 C7 48.2(3)
C5 C6 C7 C8 -61.9(3)
C4 C3 C8 C7 161.57(19)
C2 C3 C8 C7 -22.1(3)
C6 C7 C8 C3 47.7(3)
B1 O1 C11 C16 -177.5(2)
B1 O1 C11 C12 0.4(2)
B1 O2 C12 C13 178.4(2)
B1 O2 C12 C11 0.2(2)
C16 C11 C12 C13 -0.7(3)
O1 C11 C12 C13 -178.70(17)
C16 C11 C12 O2 177.62(18)
O1 C11 C12 O2 -0.4(2)
O2 C12 C13 C14 -177.50(18)
C11 C12 C13 C14 0.5(3)
C12 C13 C14 C15 0.0(3)
C13 C14 C15 C16 -0.2(3)
C13 C14 C15 C17 178.0(2)
O1 C11 C16 C15 178.05(18)
C12 C11 C16 C15 0.5(3)
C14 C15 C16 C11 0.0(3)
C17 C15 C16 C11 -178.28(19)
C14 C15 C17 C18 123.9(2)
C16 C15 C17 C18 -58.0(3)
C14 C15 C17 C20 -116.7(2)
C16 C15 C17 C20 61.5(3)
C14 C15 C17 C19 3.1(3)
C16 C15 C17 C19 -178.7(2)
B2 O3 C21 C26 -179.7(2)
B2 O3 C21 C22 0.4(2)
C26 C21 C22 C23 -0.3(3)
O3 C21 C22 C23 179.6(2)
C26 C21 C22 O4 179.80(19)
O3 C21 C22 O4 -0.4(2)
B2 O4 C22 C23 -179.8(2)
B2 O4 C22 C21 0.1(2)
C21 C22 C23 C24 -0.2(3)
O4 C22 C23 C24 179.7(2)
C22 C23 C24 C25 0.2(4)
C23 C24 C25 C26 0.3(4)
C23 C24 C25 C27 177.4(2)
C22 C21 C26 C25 0.8(3)
O3 C21 C26 C25 -179.0(2)
C24 C25 C26 C21 -0.8(3)
C27 C25 C26 C21 -177.8(2)
C24 C25 C27 C28 168.0(3)
C26 C25 C27 C28 -14.9(4)
C24 C25 C27 C30 45.1(3)
C26 C25 C27 C30 -137.9(3)
C24 C25 C27 C29 -73.2(3)
C26 C25 C27 C29 103.8(3)
C11 O1 B1 O2 -0.2(2)
C11 O1 B1 C4 177.19(17)
C12 O2 B1 O1 0.0(2)
C12 O2 B1 C4 -177.18(19)
C3 C4 B1 O1 173.22(19)
Te1 C4 B1 O1 -4.9(2)
C3 C4 B1 O2 -9.8(3)
Te1 C4 B1 O2 172.04(15)
C22 O4 B2 O3 0.2(2)
C22 O4 B2 C1 -179.25(19)
C21 O3 B2 O4 -0.4(2)
C21 O3 B2 C1 179.06(18)
C2 C1 B2 O4 8.0(3)
Te1 C1 B2 O4 -172.48(16)
C2 C1 B2 O3 -171.39(19)
Te1 C1 B2 O3 8.2(3)
C34 Te2 C31 C32 0.34(14)
C34 Te2 C31 B4 178.14(15)
B4 C31 C32 C33 -178.62(19)
Te2 C31 C32 C33 -1.2(2)
B4 C31 C32 C35 -1.1(3)
Te2 C31 C32 C35 176.29(15)
C31 C32 C33 C34 1.8(3)
C35 C32 C33 C34 -175.70(18)
C31 C32 C33 C38 -177.11(18)
C35 C32 C33 C38 5.4(3)
C32 C33 C34 B3 177.84(19)
C38 C33 C34 B3 -3.2(3)
C32 C33 C34 Te2 -1.4(2)
C38 C33 C34 Te2 177.52(14)
C31 Te2 C34 C33 0.56(14)
C31 Te2 C34 B3 -178.76(16)
C31 C32 C35 C36 163.07(19)
C33 C32 C35 C36 -19.5(3)
C32 C35 C36 C37 48.6(3)
C35 C36 C37 C38 -64.2(2)
C34 C33 C38 C37 160.95(19)
C32 C33 C38 C37 -20.2(3)
C36 C37 C38 C33 48.7(2)
B3 O5 C41 C46 -178.5(2)
B3 O5 C41 C42 0.9(2)
C46 C41 C42 C43 0.1(3)
O5 C41 C42 C43 -179.32(19)
C46 C41 C42 O6 179.4(2)
O5 C41 C42 O6 -0.1(2)
B3 O6 C42 C41 -0.8(2)
B3 O6 C42 C43 178.4(2)
C41 C42 C43 C44 0.6(3)
O6 C42 C43 C44 -178.5(2)
C42 C43 C44 C45 -0.8(3)
C42 C43 C44 C47 178.2(2)
C43 C44 C45 C46 0.5(4)
C47 C44 C45 C46 -178.6(2)
C42 C41 C46 C45 -0.5(3)
O5 C41 C46 C45 178.8(2)
C44 C45 C46 C41 0.2(4)
C45 C44 C47 C49 -124.0(3)
C43 C44 C47 C49 57.0(3)
C45 C44 C47 C50 115.0(3)
C43 C44 C47 C50 -64.0(3)
C45 C44 C47 C48 -4.2(3)
C43 C44 C47 C48 176.7(2)
B4 O7 C51 C56 -176.51(19)
B4 O7 C51 C52 1.4(2)
B4 O8 C52 C53 178.9(2)
B4 O8 C52 C51 0.34(19)
C56 C51 C52 C53 -1.7(3)
O7 C51 C52 C53 -179.77(17)
C56 C51 C52 O8 176.93(17)
O7 C51 C52 O8 -1.1(2)
O8 C52 C53 C54 -176.77(18)
C51 C52 C53 C54 1.6(3)
C52 C53 C54 C55 -0.2(3)
C53 C54 C55 C56 -1.1(3)
C53 C54 C55 C57 177.36(18)
O7 C51 C56 C55 178.02(17)
C52 C51 C56 C55 0.4(3)
C54 C55 C56 C51 1.0(3)
C57 C55 C56 C51 -177.54(17)
C54 C55 C57 C59 1.6(3)
C56 C55 C57 C59 -179.95(18)
C54 C55 C57 C60 121.9(2)
C56 C55 C57 C60 -59.7(2)
C54 C55 C57 C58 -118.4(2)
C56 C55 C57 C58 60.0(2)
C41 O5 B3 O6 -1.4(2)
C41 O5 B3 C34 177.24(18)
C42 O6 B3 O5 1.4(2)
C42 O6 B3 C34 -177.21(19)
C33 C34 B3 O5 -172.42(19)
Te2 C34 B3 O5 6.8(3)
C33 C34 B3 O6 6.0(3)
Te2 C34 B3 O6 -174.78(16)
C52 O8 B4 O7 0.5(2)
C52 O8 B4 C31 -178.66(18)
C51 O7 B4 O8 -1.2(2)
C51 O7 B4 C31 178.08(17)
C32 C31 B4 O8 -7.5(3)
Te2 C31 B4 O8 175.27(15)
C32 C31 B4 O7 173.41(19)
Te2 C31 B4 O7 -3.9(2)
